data_4313096
loop_
_publ_author_name
'Wenjian Zhang'
'Xintao Wu'
'Biao Wu'
'Shuyan Yu'
'Gabriella Santoni'
'Dieter Rehder'

_publ_contact_author_address
; 
Institute of Inorganic and Applied Chemistry 
Martin-Luther-King-Platz 6 
20146 Hamburg 
Germany 
;
_publ_contact_author_email rehder@xray.chemie.uni-hamburg.de
_publ_contact_author_fax +49-40-42838-2893
_publ_contact_author_name 'Professor Dieter Rehder'
_publ_contact_author_phone +49-40-42838-6087
_publ_section_title
;
 Double-Stranded W/Ag/S Chain Structure Generated from
 [syn-{WO(NCS)2}2(\m-S)2] Building Blocks
;
_journal_name_full 'Inorganic Chemistry'
_journal_page_first 1130
_journal_page_last 1134
_journal_paper_doi 10.1021/ic020510p
_journal_volume 42
_journal_year 2003
_chemical_formula_sum 'C28 H57 Ag0.5 N8.5 O3 S7 W2'
_chemical_formula_weight 1206.88
_chemical_name_systematic
; 
? 
;
_space_group_IT_number 70
_symmetry_cell_setting orthorhombic
_symmetry_space_group_name_Hall '-F 2uv 2vw'
_symmetry_space_group_name_H-M 'F d d d :2'
_atom_sites_solution_hydrogens none
_atom_sites_solution_primary direct
_atom_sites_solution_secondary difmap
_audit_creation_method SHELXL-97
_cell_angle_alpha 90.00
_cell_angle_beta 90.00
_cell_angle_gamma 90.00
_cell_formula_units_Z 16
_cell_length_a 12.2321(10)
_cell_length_b 24.965(2)
_cell_length_c 57.688(5)
_cell_measurement_reflns_used 5488
_cell_measurement_temperature 153(2)
_cell_measurement_theta_max 22.673
_cell_measurement_theta_min 2.560
_cell_volume 17616(3)
_computing_cell_refinement 'Bruker SMART'
_computing_data_collection 'Bruker SMART'
_computing_data_reduction 'Bruker SHELXTL'
_computing_molecular_graphics
; 
ASp, 
Copyright 
Chen, Jiutong, 
Fujian Institute 
;
_computing_publication_material 'Bruker SHELXTL'
_computing_structure_refinement 'SHELXL-97 (Sheldrick, 1997)'
_computing_structure_solution 'SHELXS-97 (Sheldrick, 1990)'
_diffrn_ambient_temperature 153(2)
_diffrn_measured_fraction_theta_full 0.999
_diffrn_measured_fraction_theta_max 0.999
_diffrn_measurement_device_type 'CCD area detector'
_diffrn_measurement_method 'phi and omega scans'
_diffrn_radiation_monochromator graphite
_diffrn_radiation_source 'fine-focus sealed tube'
_diffrn_radiation_type MoK\a
_diffrn_radiation_wavelength 0.71073
_diffrn_reflns_av_R_equivalents 0.0458
_diffrn_reflns_av_sigmaI/netI 0.0418
_diffrn_reflns_limit_h_max 11
_diffrn_reflns_limit_h_min -14
_diffrn_reflns_limit_k_max 29
_diffrn_reflns_limit_k_min -23
_diffrn_reflns_limit_l_max 68
_diffrn_reflns_limit_l_min -68
_diffrn_reflns_number 21507
_diffrn_reflns_theta_full 25.00
_diffrn_reflns_theta_max 25.00
_diffrn_reflns_theta_min 2.14
_exptl_absorpt_coefficient_mu 5.806
_exptl_absorpt_correction_T_max 1.000
_exptl_absorpt_correction_T_min 0.5947
_exptl_absorpt_correction_type multi-scan
_exptl_absorpt_process_details 'Bruker Sadabs'
_exptl_crystal_colour Brown-red
_exptl_crystal_density_diffrn 1.820
_exptl_crystal_density_method 'not measured'
_exptl_crystal_description block
_exptl_crystal_F_000 9472
_exptl_crystal_size_max 0.12
_exptl_crystal_size_mid 0.10
_exptl_crystal_size_min 0.06
_refine_diff_density_max 1.489
_refine_diff_density_min -0.904
_refine_diff_density_rms 0.179
_refine_ls_extinction_method none
_refine_ls_goodness_of_fit_ref 1.096
_refine_ls_hydrogen_treatment none
_refine_ls_matrix_type full
_refine_ls_number_parameters 191
_refine_ls_number_reflns 3897
_refine_ls_number_restraints 18
_refine_ls_restrained_S_all 1.096
_refine_ls_R_factor_all 0.0780
_refine_ls_R_factor_gt 0.0604
_refine_ls_shift/su_max 0.000
_refine_ls_shift/su_mean 0.000
_refine_ls_structure_factor_coef Fsqd
_refine_ls_weighting_details 'calc w=1/[\s^2^(Fo^2^)+(0.0678P)^2^+685.8953P] where P=(Fo^2^+2Fc^2^)/3'
_refine_ls_weighting_scheme calc
_refine_ls_wR_factor_gt 0.1584
_refine_ls_wR_factor_ref 0.1641
_reflns_number_gt 2947
_reflns_number_total 3897
_reflns_threshold_expression >2sigma(I)
_cod_data_source_file ic020510p_3.cif
_cod_data_source_block 3
_cod_depositor_comments
;
The following automatic conversions were performed:

'_symmetry_cell_setting' value 'Orthorhombic' changed to
'orthorhombic' according to the built-in table from CIF Core
dictionary named 'cif_core.dic' version 2.4.1 from 2010-06-29.

Automatic conversion script
Id: cif_fix_values 1646 2011-03-28 12:23:43Z adriana 
;
_cod_original_cell_volume 17616(2)
_cod_original_sg_symbol_H-M 'F d d d'
_cod_original_formula_sum 'C28 H57 Ag0.50 N8.50 O3 S7 W2'
_cod_database_code 4313096

loop_
_symmetry_equiv_pos_as_xyz
'x, y, z'
'-x+3/4, -y+3/4, z'
'-x+3/4, y, -z+3/4'
'x, -y+3/4, -z+3/4'
'x, y+1/2, z+1/2'
'-x+3/4, -y+5/4, z+1/2'
'-x+3/4, y+1/2, -z+5/4'
'x, -y+5/4, -z+5/4'
'x+1/2, y, z+1/2'
'-x+5/4, -y+3/4, z+1/2'
'-x+5/4, y, -z+5/4'
'x+1/2, -y+3/4, -z+5/4'
'x+1/2, y+1/2, z'
'-x+5/4, -y+5/4, z'
'-x+5/4, y+1/2, -z+3/4'
'x+1/2, -y+5/4, -z+3/4'
'-x, -y, -z'
'x-3/4, y-3/4, -z'
'x-3/4, -y, z-3/4'
'-x, y-3/4, z-3/4'
'-x, -y+1/2, -z+1/2'
'x-3/4, y-1/4, -z+1/2'
'x-3/4, -y+1/2, z-1/4'
'-x, y-1/4, z-1/4'
'-x+1/2, -y, -z+1/2'
'x-1/4, y-3/4, -z+1/2'
'x-1/4, -y, z-1/4'
'-x+1/2, y-3/4, z-1/4'
'-x+1/2, -y+1/2, -z'
'x-1/4, y-1/4, -z'
'x-1/4, -y+1/2, z-3/4'
'-x+1/2, y-1/4, z-3/4'

loop_
_atom_site_label
_atom_site_type_symbol
_atom_site_fract_x
_atom_site_fract_y
_atom_site_fract_z
_atom_site_U_iso_or_equiv
_atom_site_adp_type
_atom_site_occupancy
_atom_site_symmetry_multiplicity
_atom_site_calc_flag
_atom_site_refinement_flags
_atom_site_disorder_assembly
_atom_site_disorder_group
W1 W 0.07676(5) 0.17630(2) -0.063964(8) 0.0532(2) Uani 1 1 d . . .
Ag1 Ag 0.1250 0.1250 0.04063(4) 0.0484(6) Uani 0.50 2 d SP . 1
S13 S 0.1033(7) 0.2164(3) 0.02204(14) 0.063(2) Uani 0.50 1 d P A 1
N13 N 0.085(2) 0.1873(14) -0.0242(6) 0.071(11) Uani 0.50 1 d P A 1
C13 C 0.080(3) 0.2020(10) -0.0055(5) 0.046(6) Uani 0.50 1 d P A 1
O01 O 0.0515(18) 0.1911(9) -0.0265(4) 0.038(6) Uiso 0.50 1 d PD A 2
N01 N 0.100(2) 0.2112(13) 0.0109(6) 0.076(10) Uiso 0.50 1 d PD A 2
C01 C 0.124(2) 0.2017(16) -0.0124(6) 0.065(12) Uiso 0.50 1 d PD A 2
C02 C -0.002(3) 0.1869(17) 0.0218(7) 0.123(14) Uiso 0.50 1 d PD A 2
C03 C 0.197(4) 0.223(2) 0.0270(8) 0.16(2) Uiso 0.50 1 d PD A 2
S11 S 0.2011(5) 0.36188(18) -0.07020(11) 0.1161(19) Uani 1 1 d . . .
S12 S -0.2860(5) 0.2579(2) -0.06288(10) 0.1175(19) Uani 1 1 d . A .
S1 S 0.2604(3) 0.15480(13) -0.05705(6) 0.0584(8) Uani 1 1 d . . .
O1 O 0.0724(8) 0.1823(3) -0.09341(15) 0.064(2) Uani 1 1 d . A .
N11 N 0.1274(11) 0.2576(5) -0.0612(2) 0.074(3) Uani 1 1 d . A .
N12 N -0.0824(11) 0.2100(5) -0.0603(2) 0.071(3) Uani 1 1 d . A .
C11 C 0.1550(13) 0.3021(6) -0.0648(3) 0.071(4) Uani 1 1 d . . .
C12 C -0.1639(15) 0.2314(6) -0.0613(2) 0.074(4) Uani 1 1 d . . .
N1 N 0.6250 0.1250 0.1250 0.051(5) Uiso 1 4 d S . .
C111 C 0.5520(12) 0.1593(6) 0.1088(2) 0.068(4) Uiso 1 1 d . . .
C112 C 0.479(2) 0.1977(11) 0.1223(5) 0.149(9) Uiso 1 1 d . . .
N2 N 0.1250 0.2967(6) 0.1250 0.062(4) Uiso 1 2 d SD . .
C211 C 0.1452(12) 0.2635(6) 0.1037(2) 0.073(4) Uiso 1 1 d D . .
C212 C 0.048(2) 0.2248(10) 0.0977(4) 0.140(8) Uiso 1 1 d . . .
C221 C 0.2275(14) 0.3318(8) 0.1275(4) 0.118(7) Uiso 1 1 d D . .
C222 C 0.193(3) 0.3833(13) 0.1413(7) 0.116(13) Uiso 0.50 1 d PD . .
C223 C 0.248(3) 0.3597(15) 0.1516(5) 0.100(11) Uiso 0.50 1 d PD . .
N3 N 0.6250 0.1250 0.0004(3) 0.092(6) Uiso 1 2 d SD . .
C311 C 0.630(4) 0.1612(10) 0.0222(4) 0.144(9) Uiso 0.50 1 d PD . .
C312 C 0.527(3) 0.1620(18) 0.0078(9) 0.144(9) Uiso 0.50 1 d PD . .
C313 C 0.656(4) 0.143(2) -0.0242(5) 0.144(9) Uiso 0.50 1 d PD . .
C314 C 0.742(2) 0.1505(16) -0.0017(9) 0.144(9) Uiso 0.50 1 d PD . .
C321 C 0.570(4) 0.138(2) -0.0421(5) 0.143(8) Uiso 0.50 1 d PD . .
C322 C 0.4178(17) 0.136(2) 0.0049(9) 0.143(8) Uiso 0.50 1 d PD . .
C323 C 0.6250 0.1250 0.0444(4) 0.143(8) Uiso 1 2 d SD . .
C324 C 0.685(4) 0.2031(15) 0.0058(8) 0.143(8) Uiso 0.50 1 d PD . .

loop_
_atom_site_aniso_label
_atom_site_aniso_U_11
_atom_site_aniso_U_22
_atom_site_aniso_U_33
_atom_site_aniso_U_23
_atom_site_aniso_U_13
_atom_site_aniso_U_12
W1 0.0736(4) 0.0416(3) 0.0446(3) -0.0008(2) -0.0003(2) -0.0036(2)
Ag1 0.0664(16) 0.0372(13) 0.0415(13) 0.000 0.000 -0.0098(12)
S13 0.113(8) 0.038(3) 0.039(4) 0.001(3) 0.001(4) 0.000(4)
N13 0.043(18) 0.10(2) 0.07(2) 0.024(15) -0.043(16) -0.012(16)
C13 0.062(19) 0.044(14) 0.033(14) -0.021(11) -0.011(15) 0.001(13)
S11 0.118(4) 0.051(2) 0.179(5) 0.028(3) -0.035(4) -0.014(2)
S12 0.110(4) 0.124(4) 0.118(4) 0.020(3) 0.013(3) 0.056(3)
S1 0.071(2) 0.0478(17) 0.0559(18) 0.0047(15) 0.0010(16) -0.0073(16)
O1 0.088(7) 0.048(5) 0.057(5) 0.001(4) 0.004(5) 0.011(5)
N11 0.098(9) 0.046(7) 0.078(8) -0.002(6) -0.004(7) -0.004(6)
N12 0.079(9) 0.057(7) 0.077(8) -0.015(6) -0.005(7) 0.015(7)
C11 0.084(11) 0.039(7) 0.090(11) -0.001(7) 0.004(8) 0.003(7)
C12 0.101(12) 0.059(9) 0.062(9) 0.003(7) 0.014(8) 0.012(9)

loop_
_atom_type_symbol
_atom_type_description
_atom_type_scat_dispersion_real
_atom_type_scat_dispersion_imag
_atom_type_scat_source
C C 0.0033 0.0016 'International Tables Vol C Tables 4.2.6.8 and 6.1.1.4'
H H 0.0000 0.0000 'International Tables Vol C Tables 4.2.6.8 and 6.1.1.4'
N N 0.0061 0.0033 'International Tables Vol C Tables 4.2.6.8 and 6.1.1.4'
O O 0.0106 0.0060 'International Tables Vol C Tables 4.2.6.8 and 6.1.1.4'
S S 0.1246 0.1234 'International Tables Vol C Tables 4.2.6.8 and 6.1.1.4'
Ag Ag -0.8971 1.1015 'International Tables Vol C Tables 4.2.6.8 and 6.1.1.4'
W W -0.8490 6.8722 'International Tables Vol C Tables 4.2.6.8 and 6.1.1.4'

loop_
_geom_angle_atom_site_label_1
_geom_angle_atom_site_label_2
_geom_angle_atom_site_label_3
_geom_angle
_geom_angle_site_symmetry_1
_geom_angle_site_symmetry_3
_geom_angle_publ_flag
O1 W1 N11 90.0(4) . . ?
O1 W1 N12 92.1(4) . . ?
N11 W1 N12 83.2(5) . . ?
O1 W1 O01 162.4(6) . . ?
N11 W1 O01 78.9(7) . . ?
N12 W1 O01 73.1(6) . . ?
O1 W1 S1 103.5(3) . 14_445 ?
N11 W1 S1 162.2(4) . 14_445 ?
N12 W1 S1 84.7(3) . 14_445 ?
O01 W1 S1 85.0(6) . 14_445 ?
O1 W1 N13 168.2(9) . . ?
N11 W1 N13 78.5(9) . . ?
N12 W1 N13 83.8(9) . . ?
O01 W1 N13 10.8(10) . . ?
S1 W1 N13 87.3(8) 14_445 . ?
O1 W1 S1 102.7(3) . . ?
N11 W1 S1 85.8(4) . . ?
N12 W1 S1 161.6(3) . . ?
O01 W1 S1 90.3(5) . . ?
S1 W1 S1 102.18(11) 14_445 . ?
N13 W1 S1 79.5(8) . . ?
O1 W1 W1 95.3(3) . 14_445 ?
N11 W1 W1 138.1(4) . 14_445 ?
N12 W1 W1 137.8(3) . 14_445 ?
O01 W1 W1 102.1(6) . 14_445 ?
S1 W1 W1 53.15(9) 14_445 14_445 ?
N13 W1 W1 95.2(9) . 14_445 ?
S1 W1 W1 52.47(8) . 14_445 ?
S13 Ag1 S13 130.0(4) 14_445 . ?
S13 Ag1 S11 103.7(2) 14_445 30 ?
S13 Ag1 S11 106.8(2) . 30 ?
S13 Ag1 S11 106.8(2) 14_445 29 ?
S13 Ag1 S11 103.7(2) . 29 ?
S11 Ag1 S11 103.2(3) 30 29 ?
C13 S13 Ag1 103.2(10) . . ?
C13 N13 W1 167(3) . . ?
N13 C13 S13 165(3) . . ?
C01 O01 W1 126(2) . . ?
C01 N01 C02 120(3) . . ?
C01 N01 C03 117(3) . . ?
C02 N01 C03 118(4) . . ?
O01 C01 N01 122(3) . . ?
C11 S11 Ag1 105.0(6) . 29 ?
W1 S1 W1 74.37(10) 14_445 . ?
C11 N11 W1 165.5(12) . . ?
C12 N12 W1 170.0(13) . . ?
N11 C11 S11 176.2(15) . . ?
N12 C12 S12 175.8(15) . . ?
C111 N1 C111 109.8(11) . 8_544 ?
C111 N1 C111 112.9(11) . 11_554 ?
C111 N1 C111 105.7(11) 8_544 11_554 ?
C111 N1 C111 105.7(11) . 14_545 ?
C111 N1 C111 112.9(11) 8_544 14_545 ?
C111 N1 C111 109.8(11) 11_554 14_545 ?
C112 C111 N1 111.9(14) . . ?
C211 N2 C211 112.9(15) 11_454 . ?
C211 N2 C221 111.8(10) 11_454 . ?
C211 N2 C221 105.0(10) . . ?
C211 N2 C221 105.0(10) 11_454 11_454 ?
C211 N2 C221 111.8(10) . 11_454 ?
C221 N2 C221 110.6(18) . 11_454 ?
N2 C211 C212 113.5(13) . . ?
N2 C221 C222 107(2) . . ?
N2 C221 C223 117.8(19) . . ?
C222 C221 C223 40.0(18) . . ?
C313 N3 C313 45(3) 14_545 . ?
C313 N3 C311 158(3) 14_545 . ?
C313 N3 C311 125(2) . . ?
C313 N3 C311 125(2) 14_545 14_545 ?
C313 N3 C311 158(3) . 14_545 ?
C311 N3 C311 71.6(18) . 14_545 ?
C313 N3 C314 65(3) 14_545 14_545 ?
C313 N3 C314 106(3) . 14_545 ?
C311 N3 C314 110(3) . 14_545 ?
C311 N3 C314 78(3) 14_545 14_545 ?
C313 N3 C314 106(3) 14_545 . ?
C313 N3 C314 65(3) . . ?
C311 N3 C314 78(3) . . ?
C311 N3 C314 110(3) 14_545 . ?
C314 N3 C314 171(4) 14_545 . ?
C313 N3 C312 106(3) 14_545 14_545 ?
C313 N3 C312 103(3) . 14_545 ?
C311 N3 C312 95(3) . 14_545 ?
C311 N3 C312 58(3) 14_545 14_545 ?
C314 N3 C312 118(2) 14_545 14_545 ?
C314 N3 C312 64(2) . 14_545 ?
C313 N3 C312 103(3) 14_545 . ?
C313 N3 C312 106(3) . . ?
C311 N3 C312 58(3) . . ?
C311 N3 C312 95(3) 14_545 . ?
C314 N3 C312 64(2) 14_545 . ?
C314 N3 C312 118(2) . . ?
C312 N3 C312 148(4) 14_545 . ?
N3 C311 C324 85(2) . . ?
N3 C311 C323 109.0(17) . . ?
C324 C311 C323 154(4) . . ?
C322 C312 N3 113(3) . . ?
C321 C313 N3 116(3) . . ?
C322 C314 C324 141(4) 14_545 . ?
C322 C314 N3 114(3) 14_545 . ?
C324 C314 N3 85(2) . . ?
C314 C322 C312 68.1(16) 14_545 . ?
C311 C323 C311 70.5(18) 14_545 . ?
C314 C324 C311 78(3) . . ?

loop_
_geom_bond_atom_site_label_1
_geom_bond_atom_site_label_2
_geom_bond_distance
_geom_bond_site_symmetry_2
_geom_bond_publ_flag
W1 O1 1.706(9) . ?
W1 N11 2.128(12) . ?
W1 N12 2.132(13) . ?
W1 O01 2.21(2) . ?
W1 S1 2.323(3) 14_445 ?
W1 N13 2.31(3) . ?
W1 S1 2.344(4) . ?
W1 W1 2.8204(10) 14_445 ?
Ag1 S13 2.535(7) 14_445 ?
Ag1 S13 2.535(7) . ?
Ag1 S11 2.746(6) 30 ?
Ag1 S11 2.746(6) 29 ?
S13 C13 1.66(2) . ?
N13 C13 1.14(4) . ?
O01 C01 1.232(19) . ?
N01 C01 1.395(19) . ?
N01 C02 1.521(19) . ?
N01 C03 1.53(2) . ?
S11 C11 1.625(15) . ?
S11 Ag1 2.746(6) 29 ?
S12 C12 1.637(18) . ?
S1 W1 2.323(3) 14_445 ?
N11 C11 1.180(17) . ?
N12 C12 1.131(17) . ?
N1 C111 1.552(14) . ?
N1 C111 1.552(14) 8_544 ?
N1 C111 1.552(14) 11_554 ?
N1 C111 1.552(14) 14_545 ?
C111 C112 1.52(3) . ?
N2 C211 1.501(13) 11_454 ?
N2 C211 1.501(13) . ?
N2 C221 1.536(15) . ?
N2 C221 1.536(15) 11_454 ?
C211 C212 1.57(3) . ?
C221 C222 1.570(19) . ?
C221 C223 1.574(18) . ?
N3 C313 1.535(19) 14_545 ?
N3 C313 1.535(19) . ?
N3 C311 1.549(19) . ?
N3 C311 1.549(19) 14_545 ?
N3 C314 1.568(19) 14_545 ?
N3 C314 1.568(19) . ?
N3 C312 1.568(19) 14_545 ?
N3 C312 1.568(19) . ?
C311 C324 1.564(19) . ?
C311 C323 1.571(18) . ?
C312 C322 1.50(6) . ?
C313 C321 1.48(5) . ?
C314 C322 1.48(5) 14_545 ?
C314 C324 1.55(2) . ?
C322 C314 1.48(5) 14_545 ?
C323 C311 1.571(18) 14_545 ?
